data_2238990
loop_
_publ_author_name
'Lai, Hongshan'
'Gallucci, Judith C.'
'Li, Chenglong'

_publ_section_title
;
 (<i>E</i>)-3-(9-Ethyl-9<i>H</i>-carbazol-3-yl)-1-(2-methoxyphenyl)prop-2-en-1-one
;
_journal_coeditor_code LH5681
_journal_issue 2
_journal_name_full 'Acta Crystallographica Section E'
_journal_page_first o190
_journal_paper_doi 10.1107/S1600536814001263
_journal_volume 70
_journal_year 2014
_chemical_formula_iupac 'C24 H21 N1 O2'
_chemical_formula_moiety 'C24 H21 N1 O2'
_chemical_formula_sum 'C24 H21 N O2'
_chemical_formula_weight 355.42
_chemical_name_systematic (<i>E</i>)-3-(9-Ethyl-9<i>H</i>-carbazol-3-yl)-1-(2-methoxyphenyl)prop-2-en-1-one
_space_group_IT_number 61
_symmetry_cell_setting orthorhombic
_symmetry_space_group_name_Hall '-P 2ac 2ab'
_symmetry_space_group_name_H-M 'P b c a'
_atom_sites_solution_hydrogens geom
_atom_sites_solution_primary direct
_atom_sites_solution_secondary difmap
_audit_creation_method 'WinGX routine CIF_UPDATE'
_cell_angle_alpha 90
_cell_angle_beta 90
_cell_angle_gamma 90
_cell_formula_units_Z 8
_cell_length_a 15.9332(7)
_cell_length_b 7.8915(3)
_cell_length_c 30.4062(14)
_cell_measurement_reflns_used 3814
_cell_measurement_temperature 150(2)
_cell_measurement_theta_max 25.03
_cell_measurement_theta_min 1.02
_cell_volume 3823.2(3)
_computing_cell_refinement 'HKL Scalepack (Otwinowski & Minor 1997)'
_computing_data_collection 'COLLECT (Bruker, 2008)'
_computing_data_reduction 'HKL Denzo and Scalepack (Otwinowski & Minor 1997)'
_computing_molecular_graphics
;
ORTEP-3 for Windows (Farrugia, 2012) and PLATON
(Spek, 2009)
;
_computing_publication_material 'WinGX publication routines (Farrugia, 2012)'
_computing_structure_refinement 'SHELXL-2013 (Sheldrick, 2008)'
_computing_structure_solution 'SHELXS-2013 (Sheldrick, 2008)'
_diffrn_ambient_temperature 150(2)
_diffrn_detector_area_resol_mean 9
_diffrn_measured_fraction_theta_full 0.996
_diffrn_measured_fraction_theta_max 0.996
_diffrn_measurement_device '95mm CCD camera on \k-goniostat'
_diffrn_measurement_device_type 'Nonius KappaCCD'
_diffrn_measurement_method '\f and \w scans'
_diffrn_radiation_monochromator 'horizonally mounted graphite crystal'
_diffrn_radiation_type MoK\a
_diffrn_radiation_wavelength 0.71073
_diffrn_reflns_av_R_equivalents 0.070
_diffrn_reflns_limit_h_max 18
_diffrn_reflns_limit_h_min -18
_diffrn_reflns_limit_k_max 9
_diffrn_reflns_limit_k_min -9
_diffrn_reflns_limit_l_max 35
_diffrn_reflns_limit_l_min -36
_diffrn_reflns_number 31757
_diffrn_reflns_theta_full 25
_diffrn_reflns_theta_max 24.999
_diffrn_reflns_theta_min 1.339
_exptl_absorpt_coefficient_mu 0.078
_exptl_absorpt_correction_T_max 0.998
_exptl_absorpt_correction_T_min 0.746
_exptl_absorpt_correction_type multi-scan
_exptl_absorpt_process_details '(HKL Scalepack; Otwinowski & Minor, 1997)'
_exptl_crystal_colour 'pale yellow'
_exptl_crystal_density_diffrn 1.235
_exptl_crystal_density_method 'not measured'
_exptl_crystal_description 'rectangular plate'
_exptl_crystal_F_000 1504
_exptl_crystal_size_max 0.35
_exptl_crystal_size_mid 0.27
_exptl_crystal_size_min 0.02
_refine_diff_density_max 0.164
_refine_diff_density_min -0.14
_refine_ls_extinction_method none
_refine_ls_goodness_of_fit_ref 1.001
_refine_ls_hydrogen_treatment constr
_refine_ls_matrix_type full
_refine_ls_number_constraints 0
_refine_ls_number_parameters 246
_refine_ls_number_reflns 3352
_refine_ls_number_restraints 0
_refine_ls_restrained_S_all 1.001
_refine_ls_R_factor_all 0.1193
_refine_ls_R_factor_gt 0.0475
_refine_ls_shift/su_max 0
_refine_ls_shift/su_mean 0
_refine_ls_structure_factor_coef Fsqd
_refine_ls_weighting_details 'w=1/[\s^2^(Fo^2^)+(0.0412P)^2^+0.2950P] where P=(Fo^2^+2Fc^2^)/3'
_refine_ls_weighting_scheme calc
_refine_ls_wR_factor_gt 0.083
_refine_ls_wR_factor_ref 0.1016
_reflns_number_gt 1845
_reflns_number_total 3352
_reflns_threshold_expression 'I > 2\s(I)'
_cod_data_source_file lh5681sup1.cif
_cod_data_source_block I
_cod_original_formula_sum 'C24 H21 N1 O2'
_cod_database_code 2238990
_cod_database_fobs_code 2238990

loop_
_symmetry_equiv_pos_as_xyz
'x, y, z'
'-x+1/2, -y, z+1/2'
'x+1/2, -y+1/2, -z'
'-x, y+1/2, -z+1/2'
'-x, -y, -z'
'x-1/2, y, -z-1/2'
'-x-1/2, y-1/2, z'
'x, -y-1/2, z-1/2'

loop_
_atom_site_type_symbol
_atom_site_label
_atom_site_fract_x
_atom_site_fract_y
_atom_site_fract_z
_atom_site_U_iso_or_equiv
_atom_site_adp_type
_atom_site_calc_flag
_atom_site_occupancy
C C1 0.58107(13) 0.4180(3) 0.16865(7) 0.0365(5) Uani d 1
C C2 0.55972(13) 0.4813(3) 0.12727(7) 0.0425(6) Uani d 1
H H2 0.5137 0.4363 0.1112 0.051 Uiso calc 1
C C3 0.60792(14) 0.6114(3) 0.11058(7) 0.0477(6) Uani d 1
H H3 0.5943 0.6574 0.0826 0.057 Uiso calc 1
C C4 0.67642(14) 0.6775(3) 0.13385(7) 0.0492(6) Uani d 1
H H4 0.7089 0.7663 0.1214 0.059 Uiso calc 1
C C5 0.69696(13) 0.6144(3) 0.17475(7) 0.0451(6) Uani d 1
H H5 0.7433 0.6594 0.1906 0.054 Uiso calc 1
C C6 0.64896(12) 0.4840(3) 0.19261(7) 0.0345(5) Uani d 1
C C7 0.65009(12) 0.3956(3) 0.23405(7) 0.0339(5) Uani d 1
C C8 0.70128(12) 0.4038(3) 0.27101(7) 0.0362(5) Uani d 1
H H8 0.7475 0.4797 0.2714 0.043 Uiso calc 1
C C9 0.68545(12) 0.3019(3) 0.30752(7) 0.0355(5) Uani d 1
C C10 0.61672(12) 0.1890(3) 0.30591(7) 0.0404(6) Uani d 1
H H10 0.6051 0.1203 0.3308 0.048 Uiso calc 1
C C11 0.56615(13) 0.1754(3) 0.26952(7) 0.0410(6) Uani d 1
H H11 0.5207 0.0976 0.269 0.049 Uiso calc 1
C C12 0.58310(12) 0.2786(3) 0.23322(7) 0.0350(5) Uani d 1
C C13 0.47419(13) 0.1832(3) 0.17763(7) 0.0499(7) Uani d 1
H H13A 0.4331 0.2524 0.161 0.06 Uiso calc 1
H H13B 0.4447 0.1334 0.2032 0.06 Uiso calc 1
C C14 0.50550(18) 0.0424(3) 0.14849(9) 0.0828(9) Uani d 1
H H14A 0.5365 0.0907 0.1236 0.124 Uiso calc 1
H H14B 0.4577 -0.0232 0.1375 0.124 Uiso calc 1
H H14C 0.5427 -0.032 0.1654 0.124 Uiso calc 1
C C15 0.74185(12) 0.3152(3) 0.34485(7) 0.0372(5) Uani d 1
H H15 0.7867 0.3933 0.3413 0.045 Uiso calc 1
C C16 0.74025(12) 0.2341(3) 0.38357(7) 0.0379(5) Uani d 1
H H16 0.696 0.1573 0.39 0.045 Uiso calc 1
C C17 0.80689(13) 0.2638(3) 0.41605(7) 0.0369(5) Uani d 1
C C18 0.80572(12) 0.1765(3) 0.45984(7) 0.0337(5) Uani d 1
C C19 0.88251(13) 0.1376(3) 0.47869(7) 0.0426(6) Uani d 1
H H19 0.9326 0.1663 0.4634 0.051 Uiso calc 1
C C20 0.88829(15) 0.0581(3) 0.51919(8) 0.0493(6) Uani d 1
H H20 0.9416 0.0324 0.5315 0.059 Uiso calc 1
C C21 0.81594(16) 0.0168(3) 0.54127(7) 0.0507(6) Uani d 1
H H21 0.8193 -0.0387 0.5689 0.061 Uiso calc 1
C C22 0.73854(15) 0.0549(3) 0.52376(7) 0.0468(6) Uani d 1
H H22 0.6889 0.0257 0.5393 0.056 Uiso calc 1
C C23 0.73321(13) 0.1361(3) 0.48332(7) 0.0371(5) Uani d 1
C C24 0.58291(13) 0.1302(3) 0.48541(8) 0.0627(7) Uani d 1
H H24A 0.5824 0.0061 0.4864 0.094 Uiso calc 1
H H24B 0.5348 0.1704 0.4682 0.094 Uiso calc 1
H H24C 0.5794 0.1753 0.5154 0.094 Uiso calc 1
N N 0.54168(10) 0.2928(2) 0.19338(6) 0.0396(5) Uani d 1
O O1 0.86753(9) 0.35552(18) 0.40737(5) 0.0474(4) Uani d 1
O O2 0.65910(8) 0.18701(19) 0.46524(5) 0.0484(4) Uani d 1

loop_
_atom_site_aniso_label
_atom_site_aniso_U_11
_atom_site_aniso_U_22
_atom_site_aniso_U_33
_atom_site_aniso_U_12
_atom_site_aniso_U_13
_atom_site_aniso_U_23
C1 0.0346(12) 0.0392(13) 0.0359(13) 0.0007(11) 0.0055(11) 0.0002(12)
C2 0.0404(14) 0.0500(15) 0.0371(14) 0.0000(12) 0.0011(11) -0.0038(12)
C3 0.0535(15) 0.0543(16) 0.0352(14) 0.0037(14) 0.0009(12) 0.0049(13)
C4 0.0544(15) 0.0485(16) 0.0447(15) -0.0076(13) 0.0043(13) 0.0064(13)
C5 0.0425(14) 0.0499(15) 0.0430(15) -0.0075(12) -0.0024(12) 0.0011(13)
C6 0.0329(12) 0.0359(13) 0.0346(13) 0.0000(11) 0.0021(11) -0.0020(11)
C7 0.0335(12) 0.0341(13) 0.0340(13) 0.0005(11) 0.0010(11) -0.0009(11)
C8 0.0314(12) 0.0358(13) 0.0413(14) -0.0022(11) 0.0022(11) -0.0006(12)
C9 0.0332(12) 0.0354(13) 0.0379(14) 0.0015(11) 0.0005(10) -0.0002(11)
C10 0.0380(13) 0.0439(14) 0.0393(14) -0.0003(12) 0.0020(11) 0.0048(12)
C11 0.0344(12) 0.0417(14) 0.0467(15) -0.0083(11) 0.0011(11) 0.0041(12)
C12 0.0316(12) 0.0381(13) 0.0353(13) 0.0015(11) 0.0017(10) -0.0004(11)
C13 0.0438(14) 0.0623(17) 0.0436(15) -0.0172(13) -0.0059(11) 0.0042(13)
C14 0.098(2) 0.063(2) 0.087(2) -0.0234(17) 0.0054(18) -0.0195(17)
C15 0.0338(12) 0.0378(13) 0.0399(14) -0.0011(11) 0.0003(11) 0.0002(11)
C16 0.0325(12) 0.0418(14) 0.0392(13) -0.0034(11) 0.0015(11) -0.0002(12)
C17 0.0333(12) 0.0384(13) 0.0391(14) 0.0014(12) 0.0042(11) -0.0034(11)
C18 0.0319(12) 0.0344(13) 0.0348(13) -0.0029(11) 0.0014(10) -0.0041(10)
C19 0.0391(13) 0.0468(15) 0.0419(15) -0.0024(12) -0.0010(11) -0.0014(12)
C20 0.0488(15) 0.0516(16) 0.0477(16) 0.0036(13) -0.0094(13) -0.0023(13)
C21 0.0688(18) 0.0469(16) 0.0364(14) -0.0024(15) -0.0019(14) -0.0003(12)
C22 0.0507(16) 0.0477(15) 0.0420(15) -0.0090(13) 0.0101(12) -0.0023(12)
C23 0.0375(14) 0.0372(13) 0.0366(14) 0.0001(11) -0.0004(11) -0.0032(11)
C24 0.0386(14) 0.0740(18) 0.0756(18) -0.0062(14) 0.0152(13) -0.0085(15)
N 0.0344(10) 0.0462(12) 0.0383(11) -0.0048(10) -0.0032(9) 0.0036(10)
O1 0.0388(9) 0.0559(10) 0.0476(10) -0.0099(8) 0.0025(7) 0.0022(8)
O2 0.0336(9) 0.0624(11) 0.0493(10) -0.0022(8) 0.0064(7) 0.0010(8)

loop_
_atom_type_symbol
_atom_type_description
_atom_type_scat_dispersion_real
_atom_type_scat_dispersion_imag
_atom_type_scat_source
C C 0.0033 0.0016 'International Tables Vol C Tables 4.2.6.8 and 6.1.1.4'
H H 0 0 'International Tables Vol C Tables 4.2.6.8 and 6.1.1.4'
N N 0.0061 0.0033 'International Tables Vol C Tables 4.2.6.8 and 6.1.1.4'
O O 0.0106 0.006 'International Tables Vol C Tables 4.2.6.8 and 6.1.1.4'

loop_
_geom_angle_atom_site_label_1
_geom_angle_atom_site_label_2
_geom_angle_atom_site_label_3
_geom_angle
N C1 C2 129.15(19)
N C1 C6 109.29(18)
C2 C1 C6 121.5(2)
C3 C2 C1 117.5(2)
C3 C2 H2 121.2
C1 C2 H2 121.2
C2 C3 C4 121.7(2)
C2 C3 H3 119.2
C4 C3 H3 119.2
C5 C4 C3 120.4(2)
C5 C4 H4 119.8
C3 C4 H4 119.8
C4 C5 C6 119.2(2)
C4 C5 H5 120.4
C6 C5 H5 120.4
C5 C6 C1 119.7(2)
C5 C6 C7 133.8(2)
C1 C6 C7 106.50(18)
C8 C7 C12 119.25(18)
C8 C7 C6 133.78(19)
C12 C7 C6 106.96(17)
C7 C8 C9 120.71(19)
C7 C8 H8 119.6
C9 C8 H8 119.6
C8 C9 C10 118.47(19)
C8 C9 C15 117.97(18)
C10 C9 C15 123.55(19)
C11 C10 C9 122.2(2)
C11 C10 H10 118.9
C9 C10 H10 118.9
C10 C11 C12 118.51(19)
C10 C11 H11 120.7
C12 C11 H11 120.7
N C12 C11 130.25(19)
N C12 C7 108.86(17)
C11 C12 C7 120.86(19)
N C13 C14 112.70(19)
N C13 H13A 109.1
C14 C13 H13A 109.1
N C13 H13B 109.1
C14 C13 H13B 109.1
H13A C13 H13B 107.8
C13 C14 H14A 109.5
C13 C14 H14B 109.5
H14A C14 H14B 109.5
C13 C14 H14C 109.5
H14A C14 H14C 109.5
H14B C14 H14C 109.5
C16 C15 C9 129.8(2)
C16 C15 H15 115.1
C9 C15 H15 115.1
C15 C16 C17 120.0(2)
C15 C16 H16 120
C17 C16 H16 120
O1 C17 C16 121.00(19)
O1 C17 C18 117.93(18)
C16 C17 C18 121.00(19)
C19 C18 C23 118.0(2)
C19 C18 C17 117.27(19)
C23 C18 C17 124.75(19)
C20 C19 C18 121.8(2)
C20 C19 H19 119.1
C18 C19 H19 119.1
C21 C20 C19 119.1(2)
C21 C20 H20 120.5
C19 C20 H20 120.5
C20 C21 C22 120.7(2)
C20 C21 H21 119.6
C22 C21 H21 119.6
C21 C22 C23 119.9(2)
C21 C22 H22 120.1
C23 C22 H22 120.1
O2 C23 C22 123.10(19)
O2 C23 C18 116.32(18)
C22 C23 C18 120.5(2)
O2 C24 H24A 109.5
O2 C24 H24B 109.5
H24A C24 H24B 109.5
O2 C24 H24C 109.5
H24A C24 H24C 109.5
H24B C24 H24C 109.5
C12 N C1 108.39(16)
C12 N C13 126.16(18)
C1 N C13 125.12(18)
C23 O2 C24 117.99(17)

loop_
_geom_bond_atom_site_label_1
_geom_bond_atom_site_label_2
_geom_bond_distance
_geom_bond_publ_flag
C1 N 1.391(2) n
C1 C2 1.396(3) ?
C1 C6 1.404(3) n
C2 C3 1.379(3) ?
C2 H2 0.95 ?
C3 C4 1.402(3) ?
C3 H3 0.95 ?
C4 C5 1.379(3) ?
C4 H4 0.95 ?
C5 C6 1.393(3) ?
C5 H5 0.95 ?
C6 C7 1.440(3) n
C7 C8 1.390(3) ?
C7 C12 1.411(3) n
C8 C9 1.394(3) ?
C8 H8 0.95 ?
C9 C10 1.412(3) ?
C9 C15 1.452(3) n
C10 C11 1.373(3) ?
C10 H10 0.95 ?
C11 C12 1.398(3) ?
C11 H11 0.95 ?
C12 N 1.384(2) n
C13 N 1.461(2) n
C13 C14 1.506(3) ?
C13 H13A 0.99 ?
C13 H13B 0.99 ?
C14 H14A 0.98 ?
C14 H14B 0.98 ?
C14 H14C 0.98 ?
C15 C16 1.340(3) n
C15 H15 0.95 ?
C16 C17 1.469(3) n
C16 H16 0.95 ?
C17 O1 1.236(2) n
C17 C18 1.499(3) n
C18 C19 1.386(3) ?
C18 C23 1.395(3) ?
C19 C20 1.385(3) ?
C19 H19 0.95 ?
C20 C21 1.373(3) ?
C20 H20 0.95 ?
C21 C22 1.377(3) ?
C21 H21 0.95 ?
C22 C23 1.389(3) ?
C22 H22 0.95 ?
C23 O2 1.363(2) ?
C24 O2 1.432(2) ?
C24 H24A 0.98 ?
C24 H24B 0.98 ?
C24 H24C 0.98 ?

loop_
_geom_hbond_atom_site_label_D
_geom_hbond_atom_site_label_H
_geom_hbond_atom_site_label_A
_geom_hbond_site_symmetry_A
_geom_hbond_distance_DH
_geom_hbond_distance_HA
_geom_hbond_distance_DA
_geom_hbond_angle_DHA
C2 H2 O1 6_556 0.95 2.48 3.387(3) 159.8
C13 H13A O1 6_556 0.99 2.47 3.379(3) 153.1

loop_
_geom_torsion_atom_site_label_1
_geom_torsion_atom_site_label_2
_geom_torsion_atom_site_label_3
_geom_torsion_atom_site_label_4
_geom_torsion
N C1 C2 C3 177.6(2)
C6 C1 C2 C3 0.1(3)
C1 C2 C3 C4 0.6(3)
C2 C3 C4 C5 -0.7(3)
C3 C4 C5 C6 0.1(3)
C4 C5 C6 C1 0.5(3)
C4 C5 C6 C7 -176.7(2)
N C1 C6 C5 -178.57(18)
C2 C1 C6 C5 -0.6(3)
N C1 C6 C7 -0.6(2)
C2 C1 C6 C7 177.29(18)
C5 C6 C7 C8 -2.6(4)
C1 C6 C7 C8 179.9(2)
C5 C6 C7 C12 178.0(2)
C1 C6 C7 C12 0.5(2)
C12 C7 C8 C9 -2.0(3)
C6 C7 C8 C9 178.7(2)
C7 C8 C9 C10 0.6(3)
C7 C8 C9 C15 179.30(18)
C8 C9 C10 C11 0.9(3)
C15 C9 C10 C11 -177.79(19)
C9 C10 C11 C12 -0.8(3)
C10 C11 C12 N -178.5(2)
C10 C11 C12 C7 -0.7(3)
C8 C7 C12 N -179.69(17)
C6 C7 C12 N -0.2(2)
C8 C7 C12 C11 2.1(3)
C6 C7 C12 C11 -178.43(18)
C8 C9 C15 C16 179.2(2)
C10 C9 C15 C16 -2.1(3)
C9 C15 C16 C17 177.50(19)
C15 C16 C17 O1 -4.2(3)
C15 C16 C17 C18 179.06(18)
O1 C17 C18 C19 -29.0(3)
C16 C17 C18 C19 147.86(19)
O1 C17 C18 C23 149.2(2)
C16 C17 C18 C23 -33.9(3)
C23 C18 C19 C20 1.2(3)
C17 C18 C19 C20 179.58(19)
C18 C19 C20 C21 -0.1(3)
C19 C20 C21 C22 -0.6(3)
C20 C21 C22 C23 0.0(3)
C21 C22 C23 O2 -175.86(19)
C21 C22 C23 C18 1.3(3)
C19 C18 C23 O2 175.48(18)
C17 C18 C23 O2 -2.7(3)
C19 C18 C23 C22 -1.8(3)
C17 C18 C23 C22 179.97(19)
C11 C12 N C1 177.8(2)
C7 C12 N C1 -0.2(2)
C11 C12 N C13 -8.5(3)
C7 C12 N C13 173.47(18)
C2 C1 N C12 -177.2(2)
C6 C1 N C12 0.5(2)
C2 C1 N C13 9.1(3)
C6 C1 N C13 -173.23(18)
C14 C13 N C12 -95.3(2)
C14 C13 N C1 77.3(3)
C22 C23 O2 C24 -10.3(3)
C18 C23 O2 C24 172.48(19)
